data_4085010
loop_
_publ_author_name
'Vollmer, Matthew V.'
'Machan, Charles W.'
'Clark, Melissa L.'
'Antholine, William E.'
'Agarwal, Jay'
'Schaefer, 3rd, Henry F'
'Kubiak, Clifford P.'
'Walensky, Justin R.'

_publ_section_title
;
 Synthesis, Spectroscopy, and Electrochemistry of (\a-Diimine)M(CO)3Br, M
 = Mn, Re, Complexes: Ligands Isoelectronic to Bipyridyl Show Differences
 in CO2 Reduction.
;
_journal_issue 1
_journal_name_full Organometallics
_journal_page_first 3
_journal_page_last 12
_journal_paper_doi 10.1021/om500838z
_journal_volume 34
_journal_year 2014
_chemical_formula_moiety 'C19 H14 Br3 N2 O3 Re'
_chemical_formula_sum 'C19 H14 Br3 N2 O3 Re'
_chemical_formula_weight 744.25
_space_group_crystal_system monoclinic
_space_group_IT_number 14
_space_group_name_Hall '-P 2yn'
_space_group_name_H-M_alt 'P 1 21/n 1'
_symmetry_cell_setting monoclinic
_symmetry_Int_Tables_number 14
_symmetry_space_group_name_Hall '-P 2yn'
_symmetry_space_group_name_H-M 'P 1 21/n 1'
_atom_sites_solution_hydrogens geom
_audit_creation_method SHELXL-2013
_cell_angle_alpha 90
_cell_angle_beta 105.133(2)
_cell_angle_gamma 90
_cell_formula_units_Z 8
_cell_length_a 16.915(3)
_cell_length_b 12.037(2)
_cell_length_c 21.356(4)
_cell_measurement_reflns_used 5622
_cell_measurement_temperature 173(2)
_cell_measurement_theta_max 26.0
_cell_measurement_theta_min 2.5
_cell_volume 4197.4(13)
_computing_cell_refinement 'APEX2 (Bruker AXS, 2008)'
_computing_data_collection 'APEX2 (Bruker AXS, 2008)'
_computing_data_reduction 'APEX2 (Bruker AXS, 2008)'
_computing_molecular_graphics 'X-SEED, Barbour, 2001'
_computing_publication_material 'CIFTAB (Sheldrick, 2013)'
_computing_structure_refinement 'SHELXL-2013 (Sheldrick, 2013)'
_computing_structure_solution 'SHELXS-2013 (Sheldrick, 2013)'
_diffrn_ambient_temperature 173(2)
_diffrn_measured_fraction_theta_full 1.000
_diffrn_measured_fraction_theta_max 0.992
_diffrn_measurement_device_type 'Bruker APEXII CCD area detector'
_diffrn_measurement_method 'omega scans'
_diffrn_radiation_type MoK\a
_diffrn_radiation_wavelength 0.71073
_diffrn_reflns_av_R_equivalents 0.0643
_diffrn_reflns_av_unetI/netI 0.0515
_diffrn_reflns_Laue_measured_fraction_full 1.000
_diffrn_reflns_Laue_measured_fraction_max 0.992
_diffrn_reflns_limit_h_max 22
_diffrn_reflns_limit_h_min -21
_diffrn_reflns_limit_k_max 15
_diffrn_reflns_limit_k_min -15
_diffrn_reflns_limit_l_max 27
_diffrn_reflns_limit_l_min -27
_diffrn_reflns_number 48589
_diffrn_reflns_point_group_measured_fraction_full 1.000
_diffrn_reflns_point_group_measured_fraction_max 0.992
_diffrn_reflns_theta_full 25.242
_diffrn_reflns_theta_max 27.566
_diffrn_reflns_theta_min 1.374
_diffrn_standards_decay_% 0.0
_exptl_absorpt_coefficient_mu 11.524
_exptl_absorpt_correction_T_max 0.48
_exptl_absorpt_correction_T_min 0.29
_exptl_absorpt_correction_type multi-scan
_exptl_absorpt_process_details
;
 Data were corrected for decay and absorption using the program SADABS
 (Sheldrick, G. M. (2003). SADABS. Version 2.10. University of
 G\"ottingen, Germany).
;
_exptl_crystal_colour Red
_exptl_crystal_density_diffrn 2.355
_exptl_crystal_description Rod
_exptl_crystal_F_000 2768
_exptl_crystal_size_max 0.225
_exptl_crystal_size_mid 0.075
_exptl_crystal_size_min 0.075
_refine_diff_density_max 2.851
_refine_diff_density_min -1.346
_refine_diff_density_rms 0.181
_refine_ls_extinction_method none
_refine_ls_goodness_of_fit_ref 1.020
_refine_ls_hydrogen_treatment constr
_refine_ls_matrix_type full
_refine_ls_number_parameters 509
_refine_ls_number_reflns 9622
_refine_ls_number_restraints 12
_refine_ls_restrained_S_all 1.021
_refine_ls_R_factor_all 0.0677
_refine_ls_R_factor_gt 0.0366
_refine_ls_shift/su_max 0.001
_refine_ls_shift/su_mean 0.000
_refine_ls_structure_factor_coef Fsqd
_refine_ls_weighting_details 'w=1/[\s^2^(Fo^2^)+(0.0329P)^2^+3.3991P] where P=(Fo^2^+2Fc^2^)/3'
_refine_ls_weighting_scheme calc
_refine_ls_wR_factor_gt 0.0747
_refine_ls_wR_factor_ref 0.0867
_reflns_Friedel_coverage 0.000
_reflns_number_gt 6579
_reflns_number_total 9622
_reflns_threshold_expression 'I > 2\s(I)'
_cod_data_source_file om500838z_si_003.cif
_cod_data_source_block mam38
_cod_depositor_comments
;Adding full bibliography for 4085006--4085014.cif.

 Adding full bibliography for 4085006--4085014.cif.
;
_cod_original_cell_volume 4197.5(14)
_cod_original_sg_symbol_H-M 'P 21/n'
_cod_database_code 4085010
_shelx_space_group_comment
;
The symmetry employed for this shelxl refinement is uniquely defined
by the following loop, which should always be used as a source of
symmetry information in preference to the above space-group names.
They are only intended as comments.
;
_shelx_estimated_absorpt_t_min 0.181
_shelx_estimated_absorpt_t_max 0.479
_shelxl_version_number 2013-4

loop_
_space_group_symop_operation_xyz
'x, y, z'
'-x+1/2, y+1/2, -z+1/2'
'-x, -y, -z'
'x-1/2, -y-1/2, z-1/2'

loop_
_atom_site_label
_atom_site_type_symbol
_atom_site_fract_x
_atom_site_fract_y
_atom_site_fract_z
_atom_site_U_iso_or_equiv
_atom_site_adp_type
_atom_site_occupancy
_atom_site_site_symmetry_order
_atom_site_calc_flag
_atom_site_refinement_flags_posn
_atom_site_refinement_flags_adp
Re1 Re 0.70178(2) 0.88142(2) 0.05481(2) 0.01954(7) Uani 1 1 d . .
Re2 Re 0.80618(2) 0.37489(2) -0.05159(2) 0.01925(7) Uani 1 1 d . .
Br1A Br 0.71639(5) 0.66472(6) 0.05287(4) 0.03925(19) Uani 1 1 d . .
Br2A Br 0.35579(4) 0.83411(7) -0.23835(4) 0.0436(2) Uani 1 1 d . .
Br3A Br 1.13986(4) 0.93955(7) 0.25648(4) 0.0436(2) Uani 1 1 d . .
O1A O 0.5191(3) 0.8454(4) 0.0421(2) 0.0412(13) Uani 1 1 d . .
O2A O 0.7439(3) 0.8940(4) 0.2038(2) 0.0447(14) Uani 1 1 d . .
O3A O 0.6777(3) 1.1277(4) 0.0619(3) 0.0513(16) Uani 1 1 d . .
N1A N 0.6913(3) 0.8745(4) -0.0482(2) 0.0201(11) Uani 1 1 d . .
N2A N 0.8245(3) 0.8873(4) 0.0427(2) 0.0202(11) Uani 1 1 d . .
C1A C 0.5874(4) 0.8603(5) 0.0491(3) 0.0270(15) Uani 1 1 d . .
C2A C 0.7269(4) 0.8870(5) 0.1483(4) 0.0298(16) Uani 1 1 d . .
C3A C 0.6870(4) 1.0448(6) 0.0569(3) 0.0289(16) Uani 1 1 d . U
C4A C 0.7571(4) 0.8746(5) -0.0675(3) 0.0190(13) Uani 1 1 d . .
C5A C 0.8350(4) 0.8811(5) -0.0147(3) 0.0224(14) Uani 1 1 d . .
C6A C 0.7608(4) 0.8707(5) -0.1369(3) 0.0297(16) Uani 1 1 d . .
H6A1 H 0.7051 0.8724 -0.1655 0.045 Uiso 1 1 calc R U
H6A2 H 0.7881 0.8021 -0.1445 0.045 Uiso 1 1 calc R U
H6A3 H 0.7916 0.9349 -0.1461 0.045 Uiso 1 1 calc R U
C7A C 0.9152(4) 0.8812(6) -0.0313(3) 0.0289(16) Uani 1 1 d . .
H7A1 H 0.9586 0.9033 0.0069 0.043 Uiso 1 1 calc R U
H7A2 H 0.9132 0.9338 -0.0666 0.043 Uiso 1 1 calc R U
H7A3 H 0.9267 0.8065 -0.0449 0.043 Uiso 1 1 calc R U
C8A C 0.6128(4) 0.8639(5) -0.0945(3) 0.0229(14) Uani 1 1 d . .
C9A C 0.5898(4) 0.7649(5) -0.1253(3) 0.0349(17) Uani 1 1 d . .
H9A H 0.6260 0.7032 -0.1174 0.042 Uiso 1 1 calc R U
C10A C 0.5125(4) 0.7561(6) -0.1685(3) 0.0341(17) Uani 1 1 d . .
H10A H 0.4956 0.6880 -0.1904 0.041 Uiso 1 1 calc R U
C11A C 0.4606(4) 0.8462(6) -0.1793(3) 0.0278(15) Uani 1 1 d . .
C12A C 0.4832(4) 0.9463(5) -0.1480(3) 0.0314(16) Uani 1 1 d . .
H12A H 0.4469 1.0080 -0.1560 0.038 Uiso 1 1 calc R U
C13A C 0.5609(4) 0.9549(5) -0.1044(3) 0.0295(16) Uani 1 1 d . .
H13A H 0.5778 1.0225 -0.0818 0.035 Uiso 1 1 calc R U
C14A C 0.8966(4) 0.8966(5) 0.0967(3) 0.0209(13) Uani 1 1 d . .
C15A C 0.9459(4) 0.8057(5) 0.1178(3) 0.0278(15) Uani 1 1 d . .
H15A H 0.9301 0.7346 0.0993 0.033 Uiso 1 1 calc R U
C16A C 1.0180(4) 0.8177(6) 0.1656(3) 0.0345(17) Uani 1 1 d . .
H16A H 1.0530 0.7556 0.1792 0.041 Uiso 1 1 calc R U
C17A C 1.0389(4) 0.9208(6) 0.1934(3) 0.0293(16) Uani 1 1 d . .
C18A C 0.9884(4) 1.0113(6) 0.1738(3) 0.0306(16) Uani 1 1 d . .
H18A H 1.0033 1.0819 0.1933 0.037 Uiso 1 1 calc R U
C19A C 0.9160(4) 0.9991(5) 0.1257(3) 0.0281(15) Uani 1 1 d . .
H19A H 0.8801 1.0604 0.1128 0.034 Uiso 1 1 calc R U
Br1B Br 0.81007(4) 0.15814(6) -0.03764(4) 0.03432(18) Uani 1 1 d . .
Br2B Br 1.15008(4) 0.42060(6) 0.24519(4) 0.03994(19) Uani 1 1 d . .
Br3B Br 0.36221(4) 0.33036(7) -0.24823(4) 0.0473(2) Uani 1 1 d . .
O1B O 0.9914(3) 0.3841(4) -0.0376(2) 0.0391(13) Uani 1 1 d . .
O2B O 0.7720(3) 0.3294(4) -0.1983(2) 0.0397(12) Uani 1 1 d . .
O3B O 0.8051(3) 0.6205(4) -0.0777(3) 0.0532(16) Uani 1 1 d . .
N1B N 0.8167(3) 0.3865(4) 0.0515(2) 0.0213(12) Uani 1 1 d . .
N2B N 0.6822(3) 0.3714(4) -0.0398(2) 0.0201(11) Uani 1 1 d . .
C1B C 0.9219(4) 0.3789(5) -0.0445(3) 0.0256(15) Uani 1 1 d . .
C2B C 0.7844(4) 0.3482(5) -0.1440(3) 0.0272(15) Uani 1 1 d . .
C3B C 0.8020(4) 0.5370(6) -0.0665(3) 0.0312(16) Uani 1 1 d . U
C4B C 0.7512(4) 0.3841(5) 0.0715(3) 0.0211(14) Uani 1 1 d . .
C5B C 0.6731(4) 0.3763(5) 0.0187(3) 0.0227(14) Uani 1 1 d . .
C6B C 0.7469(4) 0.3873(5) 0.1410(3) 0.0286(15) Uani 1 1 d . .
H6B1 H 0.8024 0.3818 0.1698 0.043 Uiso 1 1 calc R U
H6B2 H 0.7138 0.3249 0.1492 0.043 Uiso 1 1 calc R U
H6B3 H 0.7219 0.4574 0.1492 0.043 Uiso 1 1 calc R U
C7B C 0.5937(4) 0.3735(6) 0.0366(3) 0.0303(16) Uani 1 1 d . .
H7B1 H 0.5806 0.4481 0.0493 0.045 Uiso 1 1 calc R U
H7B2 H 0.5980 0.3222 0.0730 0.045 Uiso 1 1 calc R U
H7B3 H 0.5503 0.3482 -0.0007 0.045 Uiso 1 1 calc R U
C8B C 0.8945(4) 0.3954(5) 0.0978(3) 0.0208(13) Uani 1 1 d . .
C9B C 0.9500(4) 0.3083(5) 0.1040(3) 0.0298(16) Uani 1 1 d . .
H9B H 0.9365 0.2437 0.0778 0.036 Uiso 1 1 calc R U
C10B C 1.0258(4) 0.3176(5) 0.1493(3) 0.0291(16) Uani 1 1 d . .
H10B H 1.0635 0.2576 0.1552 0.035 Uiso 1 1 calc R U
C11B C 1.0464(4) 0.4121(5) 0.1853(3) 0.0274(15) Uani 1 1 d . .
C12B C 0.9922(4) 0.4989(5) 0.1789(3) 0.0274(15) Uani 1 1 d . .
H12B H 1.0068 0.5638 0.2046 0.033 Uiso 1 1 calc R U
C13B C 0.9157(4) 0.4913(5) 0.1345(3) 0.0250(14) Uani 1 1 d . .
H13B H 0.8782 0.5515 0.1294 0.030 Uiso 1 1 calc R U
C14B C 0.6100(4) 0.3661(5) -0.0932(3) 0.0223(14) Uani 1 1 d . .
C15B C 0.5944(4) 0.2719(5) -0.1307(3) 0.0305(16) Uani 1 1 d . .
H15B H 0.6336 0.2136 -0.1241 0.037 Uiso 1 1 calc R U
C16B C 0.5214(4) 0.2624(6) -0.1781(3) 0.0311(16) Uani 1 1 d . .
H16B H 0.5097 0.1972 -0.2040 0.037 Uiso 1 1 calc R U
C17B C 0.4668(4) 0.3469(6) -0.1874(3) 0.0291(15) Uani 1 1 d . .
C18B C 0.4824(4) 0.4441(5) -0.1528(3) 0.0306(16) Uani 1 1 d . .
H18B H 0.4440 0.5033 -0.1618 0.037 Uiso 1 1 calc R U
C19B C 0.5554(4) 0.4547(5) -0.1043(3) 0.0286(16) Uani 1 1 d . .
H19B H 0.5675 0.5209 -0.0795 0.034 Uiso 1 1 calc R U

loop_
_atom_site_aniso_label
_atom_site_aniso_U_11
_atom_site_aniso_U_22
_atom_site_aniso_U_33
_atom_site_aniso_U_23
_atom_site_aniso_U_13
_atom_site_aniso_U_12
Re1 0.02126(14) 0.01777(13) 0.02117(14) -0.00005(10) 0.00836(11) 0.00138(10)
Re2 0.02162(14) 0.01839(14) 0.01934(14) 0.00119(10) 0.00819(11) 0.00175(10)
Br1A 0.0494(5) 0.0227(4) 0.0488(5) 0.0030(3) 0.0184(4) 0.0043(3)
Br2A 0.0252(4) 0.0633(5) 0.0374(4) 0.0028(4) -0.0002(3) -0.0132(4)
Br3A 0.0236(4) 0.0645(5) 0.0386(5) -0.0014(4) 0.0006(3) -0.0105(3)
O1A 0.029(3) 0.046(3) 0.054(4) -0.011(3) 0.022(3) -0.009(2)
O2A 0.066(4) 0.046(3) 0.023(3) 0.002(2) 0.013(3) 0.009(3)
O3A 0.055(4) 0.034(3) 0.055(4) 0.022(3) -0.002(3) -0.023(3)
N1A 0.024(3) 0.017(3) 0.020(3) 0.001(2) 0.006(2) 0.000(2)
N2A 0.020(3) 0.020(3) 0.021(3) 0.000(2) 0.005(2) -0.004(2)
C1A 0.030(4) 0.020(3) 0.034(4) -0.004(3) 0.015(3) -0.002(3)
C2A 0.038(4) 0.021(4) 0.034(4) 0.006(3) 0.016(3) 0.009(3)
C3A 0.0283(18) 0.0296(18) 0.0287(18) -0.0024(10) 0.0075(10) 0.0027(10)
C4A 0.020(3) 0.019(3) 0.018(3) 0.005(2) 0.005(3) 0.005(2)
C5A 0.025(3) 0.022(3) 0.020(3) -0.004(3) 0.006(3) -0.001(3)
C6A 0.028(4) 0.036(4) 0.028(4) 0.009(3) 0.011(3) 0.009(3)
C7A 0.022(3) 0.046(4) 0.020(4) -0.004(3) 0.007(3) -0.002(3)
C8A 0.020(3) 0.024(3) 0.024(4) 0.002(3) 0.004(3) -0.003(3)
C9A 0.045(4) 0.026(4) 0.029(4) -0.002(3) 0.002(3) 0.001(3)
C10A 0.038(4) 0.033(4) 0.030(4) -0.006(3) 0.007(3) -0.009(3)
C11A 0.025(4) 0.033(4) 0.026(4) 0.001(3) 0.008(3) -0.009(3)
C12A 0.023(4) 0.031(4) 0.036(4) -0.003(3) 0.000(3) 0.006(3)
C13A 0.031(4) 0.029(4) 0.029(4) 0.001(3) 0.009(3) 0.004(3)
C14A 0.021(3) 0.023(3) 0.021(3) 0.001(3) 0.009(3) 0.000(3)
C15A 0.020(3) 0.026(4) 0.036(4) -0.001(3) 0.005(3) 0.002(3)
C16A 0.029(4) 0.036(4) 0.037(4) 0.002(3) 0.006(3) 0.011(3)
C17A 0.019(3) 0.042(4) 0.024(4) 0.000(3) 0.001(3) -0.004(3)
C18A 0.031(4) 0.034(4) 0.028(4) -0.009(3) 0.010(3) -0.008(3)
C19A 0.033(4) 0.022(3) 0.028(4) -0.004(3) 0.005(3) 0.002(3)
Br1B 0.0434(4) 0.0217(3) 0.0386(4) 0.0009(3) 0.0120(3) 0.0016(3)
Br2B 0.0242(4) 0.0521(5) 0.0381(4) 0.0017(4) -0.0015(3) -0.0105(3)
Br3B 0.0257(4) 0.0694(6) 0.0411(5) -0.0020(4) -0.0013(3) -0.0156(4)
O1B 0.028(3) 0.042(3) 0.052(3) 0.001(2) 0.020(2) -0.002(2)
O2B 0.058(3) 0.039(3) 0.023(3) -0.006(2) 0.013(2) -0.005(3)
O3B 0.063(4) 0.037(3) 0.051(4) -0.021(3) 0.001(3) 0.023(3)
N1B 0.024(3) 0.020(3) 0.019(3) 0.004(2) 0.003(2) 0.004(2)
N2B 0.021(3) 0.019(3) 0.020(3) -0.001(2) 0.005(2) 0.001(2)
C1B 0.027(4) 0.028(4) 0.022(4) -0.001(3) 0.008(3) 0.004(3)
C2B 0.030(4) 0.019(3) 0.033(4) 0.000(3) 0.009(3) 0.003(3)
C3B 0.0313(18) 0.0313(18) 0.0305(18) 0.0020(10) 0.0074(10) -0.0028(10)
C4B 0.021(3) 0.020(3) 0.022(3) 0.003(3) 0.006(3) -0.004(3)
C5B 0.021(3) 0.021(3) 0.028(4) 0.010(3) 0.011(3) 0.007(3)
C6B 0.028(4) 0.035(4) 0.026(4) 0.002(3) 0.012(3) 0.003(3)
C7B 0.023(4) 0.044(4) 0.025(4) -0.004(3) 0.008(3) 0.001(3)
C8B 0.026(3) 0.021(3) 0.018(3) 0.002(3) 0.009(3) -0.001(3)
C9B 0.030(4) 0.030(4) 0.028(4) -0.006(3) 0.006(3) -0.001(3)
C10B 0.022(4) 0.030(4) 0.037(4) 0.000(3) 0.011(3) 0.004(3)
C11B 0.025(4) 0.035(4) 0.021(4) -0.004(3) 0.003(3) -0.010(3)
C12B 0.032(4) 0.028(4) 0.021(4) -0.003(3) 0.005(3) -0.006(3)
C13B 0.029(4) 0.019(3) 0.027(4) -0.003(3) 0.010(3) 0.001(3)
C14B 0.020(3) 0.026(3) 0.021(3) 0.001(3) 0.004(3) -0.001(3)
C15B 0.037(4) 0.023(3) 0.032(4) -0.003(3) 0.009(3) 0.002(3)
C16B 0.036(4) 0.032(4) 0.023(4) -0.009(3) 0.004(3) -0.009(3)
C17B 0.021(3) 0.042(4) 0.023(4) 0.004(3) 0.005(3) -0.002(3)
C18B 0.034(4) 0.026(4) 0.033(4) 0.001(3) 0.011(3) -0.002(3)
C19B 0.025(4) 0.029(4) 0.029(4) 0.000(3) 0.003(3) 0.002(3)

loop_
_atom_type_symbol
_atom_type_description
_atom_type_scat_dispersion_real
_atom_type_scat_dispersion_imag
_atom_type_scat_source
C C 0.0033 0.0016 'International Tables Vol C Tables 4.2.6.8 and 6.1.1.4'
H H 0.0000 0.0000 'International Tables Vol C Tables 4.2.6.8 and 6.1.1.4'
N N 0.0061 0.0033 'International Tables Vol C Tables 4.2.6.8 and 6.1.1.4'
O O 0.0106 0.0060 'International Tables Vol C Tables 4.2.6.8 and 6.1.1.4'
Br Br -0.2901 2.4595 'International Tables Vol C Tables 4.2.6.8 and 6.1.1.4'
Re Re -1.0185 7.2310 'International Tables Vol C Tables 4.2.6.8 and 6.1.1.4'

loop_
_geom_angle_atom_site_label_1
_geom_angle_atom_site_label_2
_geom_angle_atom_site_label_3
_geom_angle
C1A Re1 C2A 90.9(3)
C1A Re1 C3A 90.1(3)
C2A Re1 C3A 86.4(3)
C1A Re1 N2A 168.4(2)
C2A Re1 N2A 99.4(2)
C3A Re1 N2A 95.8(2)
C1A Re1 N1A 96.7(2)
C2A Re1 N1A 172.3(2)
C3A Re1 N1A 94.8(2)
N2A Re1 N1A 72.84(19)
C1A Re1 Br1A 87.98(18)
C2A Re1 Br1A 93.14(18)
C3A Re1 Br1A 178.0(2)
N2A Re1 Br1A 86.17(12)
N1A Re1 Br1A 85.90(12)
C1B Re2 C2B 90.2(3)
C1B Re2 C3B 88.9(3)
C2B Re2 C3B 90.6(3)
C1B Re2 N1B 96.1(2)
C2B Re2 N1B 171.6(2)
C3B Re2 N1B 95.2(2)
C1B Re2 N2B 169.2(2)
C2B Re2 N2B 100.5(2)
C3B Re2 N2B 92.4(2)
N1B Re2 N2B 73.11(19)
C1B Re2 Br1B 91.20(18)
C2B Re2 Br1B 86.75(18)
C3B Re2 Br1B 177.3(2)
N1B Re2 Br1B 87.48(12)
N2B Re2 Br1B 87.94(12)
C4A N1A C8A 120.1(5)
C4A N1A Re1 118.6(4)
C8A N1A Re1 121.2(4)
C5A N2A C14A 117.9(5)
C5A N2A Re1 119.3(4)
C14A N2A Re1 122.9(4)
O1A C1A Re1 175.9(6)
O2A C2A Re1 177.1(6)
O3A C3A Re1 174.6(7)
N1A C4A C5A 115.1(5)
N1A C4A C6A 125.5(6)
C5A C4A C6A 119.4(5)
N2A C5A C7A 126.0(6)
N2A C5A C4A 114.1(6)
C7A C5A C4A 119.9(5)
C4A C6A H6A1 109.5
C4A C6A H6A2 109.5
H6A1 C6A H6A2 109.5
C4A C6A H6A3 109.5
H6A1 C6A H6A3 109.5
H6A2 C6A H6A3 109.5
C5A C7A H7A1 109.5
C5A C7A H7A2 109.5
H7A1 C7A H7A2 109.5
C5A C7A H7A3 109.5
H7A1 C7A H7A3 109.5
H7A2 C7A H7A3 109.5
C9A C8A C13A 121.8(6)
C9A C8A N1A 120.2(6)
C13A C8A N1A 118.0(5)
C8A C9A C10A 119.0(6)
C8A C9A H9A 120.5
C10A C9A H9A 120.5
C11A C10A C9A 119.8(6)
C11A C10A H10A 120.1
C9A C10A H10A 120.1
C10A C11A C12A 121.5(6)
C10A C11A Br2A 119.7(5)
C12A C11A Br2A 118.8(5)
C11A C12A C13A 118.6(6)
C11A C12A H12A 120.7
C13A C12A H12A 120.7
C8A C13A C12A 119.3(6)
C8A C13A H13A 120.4
C12A C13A H13A 120.4
C15A C14A C19A 120.7(6)
C15A C14A N2A 120.7(5)
C19A C14A N2A 118.6(5)
C14A C15A C16A 120.1(6)
C14A C15A H15A 119.9
C16A C15A H15A 119.9
C15A C16A C17A 119.3(6)
C15A C16A H16A 120.3
C17A C16A H16A 120.3
C18A C17A C16A 120.7(6)
C18A C17A Br3A 119.6(5)
C16A C17A Br3A 119.7(5)
C17A C18A C19A 119.9(6)
C17A C18A H18A 120.1
C19A C18A H18A 120.1
C14A C19A C18A 119.2(6)
C14A C19A H19A 120.4
C18A C19A H19A 120.4
C4B N1B C8B 119.3(5)
C4B N1B Re2 119.1(4)
C8B N1B Re2 121.6(4)
C5B N2B C14B 118.4(5)
C5B N2B Re2 118.0(4)
C14B N2B Re2 123.6(4)
O1B C1B Re2 176.7(6)
O2B C2B Re2 178.1(6)
O3B C3B Re2 172.9(7)
N1B C4B C5B 114.7(6)
N1B C4B C6B 126.4(6)
C5B C4B C6B 118.9(5)
N2B C5B C7B 125.9(6)
N2B C5B C4B 115.1(5)
C7B C5B C4B 119.0(6)
C4B C6B H6B1 109.5
C4B C6B H6B2 109.5
H6B1 C6B H6B2 109.5
C4B C6B H6B3 109.5
H6B1 C6B H6B3 109.5
H6B2 C6B H6B3 109.5
C5B C7B H7B1 109.5
C5B C7B H7B2 109.5
H7B1 C7B H7B2 109.5
C5B C7B H7B3 109.5
H7B1 C7B H7B3 109.5
H7B2 C7B H7B3 109.5
C13B C8B C9B 120.3(6)
C13B C8B N1B 120.5(5)
C9B C8B N1B 119.1(5)
C8B C9B C10B 118.8(6)
C8B C9B H9B 120.6
C10B C9B H9B 120.6
C11B C10B C9B 120.7(6)
C11B C10B H10B 119.6
C9B C10B H10B 119.6
C10B C11B C12B 120.8(6)
C10B C11B Br2B 118.9(5)
C12B C11B Br2B 120.4(5)
C11B C12B C13B 119.7(6)
C11B C12B H12B 120.1
C13B C12B H12B 120.1
C8B C13B C12B 119.7(6)
C8B C13B H13B 120.2
C12B C13B H13B 120.2
C15B C14B C19B 121.1(6)
C15B C14B N2B 119.5(5)
C19B C14B N2B 119.4(5)
C14B C15B C16B 119.6(6)
C14B C15B H15B 120.2
C16B C15B H15B 120.2
C17B C16B C15B 119.4(6)
C17B C16B H16B 120.3
C15B C16B H16B 120.3
C16B C17B C18B 122.3(6)
C16B C17B Br3B 119.8(5)
C18B C17B Br3B 117.9(5)
C17B C18B C19B 119.1(6)
C17B C18B H18B 120.5
C19B C18B H18B 120.5
C14B C19B C18B 118.5(6)
C14B C19B H19B 120.8
C18B C19B H19B 120.8

loop_
_geom_bond_atom_site_label_1
_geom_bond_atom_site_label_2
_geom_bond_distance
Re1 C1A 1.923(7)
Re1 C2A 1.931(7)
Re1 C3A 1.984(7)
Re1 N2A 2.160(5)
Re1 N1A 2.162(5)
Re1 Br1A 2.6215(9)
Re2 C1B 1.924(7)
Re2 C2B 1.937(7)
Re2 C3B 1.975(7)
Re2 N1B 2.166(5)
Re2 N2B 2.177(5)
Re2 Br1B 2.6249(9)
Br2A C11A 1.894(6)
Br3A C17A 1.892(6)
O1A C1A 1.140(7)
O2A C2A 1.147(8)
O3A C3A 1.021(7)
N1A C4A 1.284(7)
N1A C8A 1.440(7)
N2A C5A 1.285(8)
N2A C14A 1.447(7)
C4A C5A 1.496(8)
C4A C6A 1.501(8)
C5A C7A 1.489(8)
C6A H6A1 0.9800
C6A H6A2 0.9800
C6A H6A3 0.9800
C7A H7A1 0.9800
C7A H7A2 0.9800
C7A H7A3 0.9800
C8A C9A 1.367(8)
C8A C13A 1.385(8)
C9A C10A 1.394(9)
C9A H9A 0.9500
C10A C11A 1.377(9)
C10A H10A 0.9500
C11A C12A 1.382(9)
C12A C13A 1.403(8)
C12A H12A 0.9500
C13A H13A 0.9500
C14A C15A 1.378(8)
C14A C19A 1.381(8)
C15A C16A 1.379(9)
C15A H15A 0.9500
C16A C17A 1.383(9)
C16A H16A 0.9500
C17A C18A 1.380(9)
C18A C19A 1.386(8)
C18A H18A 0.9500
C19A H19A 0.9500
Br2B C11B 1.884(6)
Br3B C17B 1.912(6)
O1B C1B 1.148(7)
O2B C2B 1.147(7)
O3B C3B 1.037(8)
N1B C4B 1.288(8)
N1B C8B 1.429(8)
N2B C5B 1.299(8)
N2B C14B 1.439(7)
C4B C5B 1.498(8)
C4B C6B 1.505(8)
C5B C7B 1.490(8)
C6B H6B1 0.9800
C6B H6B2 0.9800
C6B H6B3 0.9800
C7B H7B1 0.9800
C7B H7B2 0.9800
C7B H7B3 0.9800
C8B C13B 1.389(8)
C8B C9B 1.390(8)
C9B C10B 1.395(8)
C9B H9B 0.9500
C10B C11B 1.366(9)
C10B H10B 0.9500
C11B C12B 1.373(9)
C12B C13B 1.394(8)
C12B H12B 0.9500
C13B H13B 0.9500
C14B C15B 1.374(8)
C14B C19B 1.390(8)
C15B C16B 1.382(9)
C15B H15B 0.9500
C16B C17B 1.354(9)
C16B H16B 0.9500
C17B C18B 1.372(9)
C18B C19B 1.396(9)
C18B H18B 0.9500
C19B H19B 0.9500

loop_
_geom_torsion_atom_site_label_1
_geom_torsion_atom_site_label_2
_geom_torsion_atom_site_label_3
_geom_torsion_atom_site_label_4
_geom_torsion
C8A N1A C4A C5A -177.5(5)
Re1 N1A C4A C5A -0.7(7)
C8A N1A C4A C6A 3.5(9)
Re1 N1A C4A C6A -179.7(4)
C14A N2A C5A C7A 0.8(9)
Re1 N2A C5A C7A -178.5(5)
C14A N2A C5A C4A -178.5(5)
Re1 N2A C5A C4A 2.3(7)
N1A C4A C5A N2A -1.0(8)
C6A C4A C5A N2A 178.1(5)
N1A C4A C5A C7A 179.7(5)
C6A C4A C5A C7A -1.3(8)
C4A N1A C8A C9A 71.0(8)
Re1 N1A C8A C9A -105.7(6)
C4A N1A C8A C13A -111.8(7)
Re1 N1A C8A C13A 71.6(7)
C13A C8A C9A C10A 0.9(10)
N1A C8A C9A C10A 178.1(6)
C8A C9A C10A C11A -0.2(11)
C9A C10A C11A C12A -0.1(11)
C9A C10A C11A Br2A 179.6(5)
C10A C11A C12A C13A -0.2(10)
Br2A C11A C12A C13A -179.9(5)
C9A C8A C13A C12A -1.2(10)
N1A C8A C13A C12A -178.5(6)
C11A C12A C13A C8A 0.9(10)
C5A N2A C14A C15A -75.1(8)
Re1 N2A C14A C15A 104.1(6)
C5A N2A C14A C19A 103.5(7)
Re1 N2A C14A C19A -77.4(6)
C19A C14A C15A C16A -4.0(10)
N2A C14A C15A C16A 174.5(6)
C14A C15A C16A C17A 2.0(10)
C15A C16A C17A C18A 0.0(11)
C15A C16A C17A Br3A -177.4(5)
C16A C17A C18A C19A 0.0(10)
Br3A C17A C18A C19A 177.3(5)
C15A C14A C19A C18A 3.9(10)
N2A C14A C19A C18A -174.6(6)
C17A C18A C19A C14A -1.9(10)
C8B N1B C4B C5B 179.2(5)
Re2 N1B C4B C5B -1.6(7)
C8B N1B C4B C6B -1.4(9)
Re2 N1B C4B C6B 177.8(4)
C14B N2B C5B C7B 2.0(9)
Re2 N2B C5B C7B -179.1(5)
C14B N2B C5B C4B -178.7(5)
Re2 N2B C5B C4B 0.1(7)
N1B C4B C5B N2B 1.0(8)
C6B C4B C5B N2B -178.5(5)
N1B C4B C5B C7B -179.7(5)
C6B C4B C5B C7B 0.8(8)
C4B N1B C8B C13B -66.5(8)
Re2 N1B C8B C13B 114.3(6)
C4B N1B C8B C9B 115.8(7)
Re2 N1B C8B C9B -63.4(7)
C13B C8B C9B C10B 2.3(10)
N1B C8B C9B C10B -180.0(6)
C8B C9B C10B C11B -2.4(10)
C9B C10B C11B C12B 1.7(10)
C9B C10B C11B Br2B -179.3(5)
C10B C11B C12B C13B -0.9(10)
Br2B C11B C12B C13B -179.9(5)
C9B C8B C13B C12B -1.6(9)
N1B C8B C13B C12B -179.3(6)
C11B C12B C13B C8B 0.8(10)
C5B N2B C14B C15B -114.1(7)
Re2 N2B C14B C15B 67.2(7)
C5B N2B C14B C19B 63.5(8)
Re2 N2B C14B C19B -115.3(6)
C19B C14B C15B C16B -3.5(10)
N2B C14B C15B C16B 174.0(6)
C14B C15B C16B C17B 0.9(10)
C15B C16B C17B C18B 2.3(11)
C15B C16B C17B Br3B -175.2(5)
C16B C17B C18B C19B -2.9(10)
Br3B C17B C18B C19B 174.7(5)
C15B C14B C19B C18B 2.8(10)
N2B C14B C19B C18B -174.6(6)
C17B C18B C19B C14B 0.3(10)
